data_2230259
loop_
_publ_author_name
'Liu, Yang'
'Li, Ya-Ling'
'Wang, Xiu-Guang'
'Yang, En-Cui'

_publ_section_title
;
 Diaquabis[5-(2-pyridylmethyl)tetrazolato-\k^2^<i>N</i>^1^,<i>N</i>^5^]zinc(II)
;
_journal_coeditor_code BT5553
_journal_issue 6
_journal_name_full 'Acta Crystallographica Section E'
_journal_page_first m803
_journal_paper_doi 10.1107/S1600536811019507
_journal_volume 67
_journal_year 2011
_chemical_formula_iupac '[Zn (C7 H6 N5)2 (H2 O)2]'
_chemical_formula_moiety 'C14 H16 N10 O2 Zn'
_chemical_formula_sum 'C14 H16 N10 O2 Zn'
_chemical_formula_weight 421.74
_chemical_name_systematic
;
Diaquabis[5-(2-pyridylmethyl)tetrazolato-\k^2^<i>N</i>^1^,<i>N</i>^5^]zinc(II)
;
_space_group_IT_number 14
_symmetry_cell_setting monoclinic
_symmetry_space_group_name_Hall '-P 2ybc'
_symmetry_space_group_name_H-M 'P 1 21/c 1'
_atom_sites_solution_hydrogens geom
_atom_sites_solution_primary direct
_atom_sites_solution_secondary difmap
_audit_creation_method SHELXL-97
_cell_angle_alpha 90.00
_cell_angle_beta 127.055(2)
_cell_angle_gamma 90.00
_cell_formula_units_Z 2
_cell_length_a 6.6695(4)
_cell_length_b 13.8949(8)
_cell_length_c 10.8718(5)
_cell_measurement_reflns_used 3869
_cell_measurement_temperature 173(2)
_cell_measurement_theta_max 28.38
_cell_measurement_theta_min 2.77
_cell_volume 804.05(8)
_computing_cell_refinement 'SAINT (Bruker, 2001)'
_computing_data_collection 'APEX2 (Bruker, 2003)'
_computing_data_reduction 'SAINT (Bruker, 2001)'
_computing_molecular_graphics
;
SHELXTL (Sheldrick, 2008) and DIAMOND (Brandenburg & Berndt,
1999)
;
_computing_publication_material 'SHELXTL (Sheldrick, 2008)'
_computing_structure_refinement 'SHELXL97 (Sheldrick, 2008)'
_computing_structure_solution 'SHELXS97 (Sheldrick, 2008)'
_diffrn_ambient_temperature 173(2)
_diffrn_measured_fraction_theta_full 0.986
_diffrn_measured_fraction_theta_max 0.986
_diffrn_measurement_device_type 'Bruker APEXII CCD'
_diffrn_measurement_method '\f and \w'
_diffrn_radiation_monochromator graphite
_diffrn_radiation_source 'fine-focus sealed tube'
_diffrn_radiation_type MoK\a
_diffrn_radiation_wavelength 0.71073
_diffrn_reflns_av_R_equivalents 0.0299
_diffrn_reflns_av_sigmaI/netI 0.0239
_diffrn_reflns_limit_h_max 7
_diffrn_reflns_limit_h_min -7
_diffrn_reflns_limit_k_max 11
_diffrn_reflns_limit_k_min -16
_diffrn_reflns_limit_l_max 12
_diffrn_reflns_limit_l_min -12
_diffrn_reflns_number 3929
_diffrn_reflns_theta_full 25.01
_diffrn_reflns_theta_max 25.01
_diffrn_reflns_theta_min 2.77
_diffrn_standards_number 0
_exptl_absorpt_coefficient_mu 1.565
_exptl_absorpt_correction_T_max 0.8850
_exptl_absorpt_correction_T_min 0.7448
_exptl_absorpt_correction_type multi-scan
_exptl_absorpt_process_details '(SADABS; Sheldrick, 1996)'
_exptl_crystal_colour 'pale yellow'
_exptl_crystal_density_diffrn 1.742
_exptl_crystal_density_method 'not measured'
_exptl_crystal_description block
_exptl_crystal_F_000 432
_exptl_crystal_size_max 0.20
_exptl_crystal_size_mid 0.10
_exptl_crystal_size_min 0.08
_refine_diff_density_max 0.618
_refine_diff_density_min -0.297
_refine_ls_extinction_method none
_refine_ls_goodness_of_fit_ref 1.051
_refine_ls_hydrogen_treatment constr
_refine_ls_matrix_type full
_refine_ls_number_parameters 124
_refine_ls_number_reflns 1388
_refine_ls_number_restraints 0
_refine_ls_restrained_S_all 1.051
_refine_ls_R_factor_all 0.0227
_refine_ls_R_factor_gt 0.0216
_refine_ls_shift/su_max 0.000
_refine_ls_shift/su_mean 0.000
_refine_ls_structure_factor_coef Fsqd
_refine_ls_weighting_details 'calc w=1/[\s^2^(Fo^2^)+(0.0146P)^2^+0.7405P] where P=(Fo^2^+2Fc^2^)/3'
_refine_ls_weighting_scheme calc
_refine_ls_wR_factor_gt 0.0526
_refine_ls_wR_factor_ref 0.0533
_reflns_number_gt 1335
_reflns_number_total 1388
_reflns_threshold_expression I>2\s(I)
_cod_data_source_file bt5553.cif
_cod_data_source_block I
_cod_original_sg_symbol_H-M 'P 21/c'
_cod_database_code 2230259
_cod_database_fobs_code 2230259

loop_
_symmetry_equiv_pos_as_xyz
'x, y, z'
'-x, y+1/2, -z+1/2'
'-x, -y, -z'
'x, -y-1/2, z-1/2'

loop_
_atom_site_type_symbol
_atom_site_label
_atom_site_fract_x
_atom_site_fract_y
_atom_site_fract_z
_atom_site_U_iso_or_equiv
_atom_site_adp_type
_atom_site_calc_flag
_atom_site_refinement_flags
_atom_site_occupancy
_atom_site_symmetry_multiplicity
_atom_site_disorder_assembly
_atom_site_disorder_group
Zn Zn1 0.5000 1.0000 0.0000 0.01318(11) Uani d S 1 2 . .
O O1 0.6481(2) 0.90283(9) -0.08811(14) 0.0196(3) Uani d . 1 1 . .
H H1A 0.5809 0.8510 -0.1382 0.024 Uiso d R 1 1 . .
H H1B 0.7995 0.9131 -0.0532 0.024 Uiso d R 1 1 . .
N N1 0.4006(3) 0.88555(10) 0.07937(16) 0.0144(3) Uani d . 1 1 . .
N N2 0.1830(3) 0.86762(11) 0.05983(17) 0.0164(3) Uani d . 1 1 . .
N N3 0.2217(3) 0.79864(11) 0.15370(17) 0.0185(3) Uani d . 1 1 . .
N N4 0.4661(3) 0.77039(11) 0.23846(16) 0.0161(3) Uani d . 1 1 . .
N N5 0.8595(3) 0.99858(9) 0.22729(17) 0.0135(3) Uani d . 1 1 . .
C C1 0.5681(3) 0.82608(12) 0.18945(19) 0.0140(4) Uani d . 1 1 . .
C C2 0.8406(3) 0.82446(13) 0.2548(2) 0.0166(4) Uani d . 1 1 . .
H H2A 0.8553 0.8047 0.1730 0.020 Uiso calc R 1 1 . .
H H2B 0.9289 0.7759 0.3381 0.020 Uiso calc R 1 1 . .
C C3 0.9670(3) 0.92064(13) 0.3181(2) 0.0146(4) Uani d . 1 1 . .
C C4 0.9710(3) 1.08445(13) 0.2853(2) 0.0159(4) Uani d . 1 1 . .
H H4 0.8952 1.1398 0.2218 0.019 Uiso calc R 1 1 . .
C C5 1.1913(3) 1.09628(14) 0.4334(2) 0.0189(4) Uani d . 1 1 . .
H H5 1.2641 1.1582 0.4704 0.023 Uiso calc R 1 1 . .
C C6 1.3018(3) 1.01590(14) 0.5256(2) 0.0196(4) Uani d . 1 1 . .
H H6 1.4524 1.0216 0.6276 0.023 Uiso calc R 1 1 . .
C C7 1.1908(3) 0.92742(14) 0.4676(2) 0.0175(4) Uani d . 1 1 . .
H H7 1.2659 0.8712 0.5289 0.021 Uiso calc R 1 1 . .

loop_
_atom_site_aniso_label
_atom_site_aniso_U_11
_atom_site_aniso_U_22
_atom_site_aniso_U_33
_atom_site_aniso_U_12
_atom_site_aniso_U_13
_atom_site_aniso_U_23
Zn1 0.01153(16) 0.01131(17) 0.01161(16) -0.00133(10) 0.00427(13) 0.00173(10)
O1 0.0142(6) 0.0174(7) 0.0229(6) -0.0019(5) 0.0089(5) -0.0076(6)
N1 0.0128(7) 0.0135(7) 0.0140(7) -0.0012(6) 0.0066(6) 0.0001(6)
N2 0.0138(7) 0.0160(8) 0.0174(7) -0.0018(6) 0.0083(6) -0.0003(7)
N3 0.0160(7) 0.0183(8) 0.0189(7) -0.0012(6) 0.0093(6) 0.0004(7)
N4 0.0150(7) 0.0145(7) 0.0169(7) -0.0003(6) 0.0086(6) 0.0018(6)
N5 0.0127(7) 0.0136(8) 0.0141(7) 0.0005(5) 0.0080(6) 0.0011(5)
C1 0.0160(8) 0.0104(8) 0.0143(8) -0.0005(7) 0.0085(7) -0.0020(7)
C2 0.0153(8) 0.0139(9) 0.0189(9) 0.0028(7) 0.0094(7) 0.0029(8)
C3 0.0141(8) 0.0176(9) 0.0164(8) 0.0020(7) 0.0115(7) 0.0019(8)
C4 0.0166(8) 0.0159(9) 0.0146(8) -0.0015(7) 0.0092(7) 0.0008(8)
C5 0.0180(9) 0.0212(10) 0.0169(9) -0.0049(8) 0.0102(8) -0.0038(8)
C6 0.0127(8) 0.0298(10) 0.0151(9) 0.0001(8) 0.0078(7) -0.0005(8)
C7 0.0145(8) 0.0214(10) 0.0172(9) 0.0051(7) 0.0100(7) 0.0058(8)

loop_
_atom_type_symbol
_atom_type_description
_atom_type_scat_dispersion_real
_atom_type_scat_dispersion_imag
_atom_type_scat_source
C C 0.0033 0.0016 'International Tables Vol C Tables 4.2.6.8 and 6.1.1.4'
H H 0.0000 0.0000 'International Tables Vol C Tables 4.2.6.8 and 6.1.1.4'
N N 0.0061 0.0033 'International Tables Vol C Tables 4.2.6.8 and 6.1.1.4'
O O 0.0106 0.0060 'International Tables Vol C Tables 4.2.6.8 and 6.1.1.4'
Zn Zn 0.2839 1.4301 'International Tables Vol C Tables 4.2.6.8 and 6.1.1.4'

loop_
_geom_angle_atom_site_label_1
_geom_angle_atom_site_label_2
_geom_angle_atom_site_label_3
_geom_angle_site_symmetry_1
_geom_angle_site_symmetry_3
_geom_angle
_geom_angle_publ_flag
N1 Zn1 N1 3_675 . 180.00(7) ?
N1 Zn1 N5 3_675 . 93.96(5) ?
N1 Zn1 N5 . . 86.04(5) ?
N1 Zn1 N5 3_675 3_675 86.04(5) ?
N1 Zn1 N5 . 3_675 93.96(5) ?
N5 Zn1 N5 . 3_675 180.0 ?
N1 Zn1 O1 3_675 . 87.13(5) ?
N1 Zn1 O1 . . 92.87(5) ?
N5 Zn1 O1 . . 90.71(5) ?
N5 Zn1 O1 3_675 . 89.29(5) ?
N1 Zn1 O1 3_675 3_675 92.87(5) ?
N1 Zn1 O1 . 3_675 87.13(5) ?
N5 Zn1 O1 . 3_675 89.29(5) ?
N5 Zn1 O1 3_675 3_675 90.71(5) ?
O1 Zn1 O1 . 3_675 180.00(6) ?
Zn1 O1 H1A . . 126.6 ?
Zn1 O1 H1B . . 115.2 ?
H1A O1 H1B . . 117.0 ?
C1 N1 N2 . . 105.52(13) ?
C1 N1 Zn1 . . 122.75(11) ?
N2 N1 Zn1 . . 130.38(11) ?
N3 N2 N1 . . 108.81(13) ?
N2 N3 N4 . . 109.47(13) ?
C1 N4 N3 . . 104.66(14) ?
C4 N5 C3 . . 118.08(15) ?
C4 N5 Zn1 . . 116.42(11) ?
C3 N5 Zn1 . . 125.26(11) ?
N1 C1 N4 . . 111.52(15) ?
N1 C1 C2 . . 123.99(15) ?
N4 C1 C2 . . 124.45(15) ?
C1 C2 C3 . . 112.78(14) ?
C1 C2 H2A . . 109.0 ?
C3 C2 H2A . . 109.0 ?
C1 C2 H2B . . 109.0 ?
C3 C2 H2B . . 109.0 ?
H2A C2 H2B . . 107.8 ?
N5 C3 C7 . . 121.50(16) ?
N5 C3 C2 . . 118.36(15) ?
C7 C3 C2 . . 120.14(16) ?
N5 C4 C5 . . 123.28(17) ?
N5 C4 H4 . . 118.4 ?
C5 C4 H4 . . 118.4 ?
C6 C5 C4 . . 118.38(17) ?
C6 C5 H5 . . 120.8 ?
C4 C5 H5 . . 120.8 ?
C7 C6 C5 . . 119.06(17) ?
C7 C6 H6 . . 120.5 ?
C5 C6 H6 . . 120.5 ?
C6 C7 C3 . . 119.69(17) ?
C6 C7 H7 . . 120.2 ?
C3 C7 H7 . . 120.2 ?

loop_
_geom_bond_atom_site_label_1
_geom_bond_atom_site_label_2
_geom_bond_site_symmetry_2
_geom_bond_distance
_geom_bond_publ_flag
Zn1 N1 3_675 2.0983(14) .
Zn1 N1 . 2.0984(14) .
Zn1 N5 . 2.1714(15) .
Zn1 N5 3_675 2.1714(15) .
Zn1 O1 . 2.2039(12) .
Zn1 O1 3_675 2.2039(12) .
O1 H1A . 0.8501 ?
O1 H1B . 0.8500 ?
N1 C1 . 1.324(2) ?
N1 N2 . 1.3572(19) ?
N2 N3 . 1.307(2) ?
N3 N4 . 1.360(2) ?
N4 C1 . 1.335(2) ?
N5 C4 . 1.345(2) ?
N5 C3 . 1.345(2) ?
C1 C2 . 1.501(2) ?
C2 C3 . 1.507(2) ?
C2 H2A . 0.9900 ?
C2 H2B . 0.9900 ?
C3 C7 . 1.399(2) ?
C4 C5 . 1.388(2) ?
C4 H4 . 0.9500 ?
C5 C6 . 1.380(3) ?
C5 H5 . 0.9500 ?
C6 C7 . 1.376(3) ?
C6 H6 . 0.9500 ?
C7 H7 . 0.9500 ?

loop_
_geom_hbond_atom_site_label_D
_geom_hbond_atom_site_label_H
_geom_hbond_atom_site_label_A
_geom_hbond_site_symmetry_A
_geom_hbond_distance_DH
_geom_hbond_distance_HA
_geom_hbond_distance_DA
_geom_hbond_angle_DHA
O1 H1A N4 4_575 0.85 2.00 2.8395(19) 171
O1 H1B N2 1_655 0.85 2.16 2.9386(18) 152

loop_
_geom_torsion_atom_site_label_1
_geom_torsion_atom_site_label_2
_geom_torsion_atom_site_label_3
_geom_torsion_atom_site_label_4
_geom_torsion_site_symmetry_1
_geom_torsion_site_symmetry_2
_geom_torsion_site_symmetry_3
_geom_torsion_site_symmetry_4
_geom_torsion
_geom_torsion_publ_flag
N1 Zn1 N1 C1 3_675 . . . -100(10) ?
N5 Zn1 N1 C1 . . . . -26.79(13) ?
N5 Zn1 N1 C1 3_675 . . . 153.21(13) ?
O1 Zn1 N1 C1 . . . . 63.72(13) ?
O1 Zn1 N1 C1 3_675 . . . -116.28(13) ?
N1 Zn1 N1 N2 3_675 . . . 65(10) ?
N5 Zn1 N1 N2 . . . . 137.97(14) ?
N5 Zn1 N1 N2 3_675 . . . -42.03(14) ?
O1 Zn1 N1 N2 . . . . -131.52(14) ?
O1 Zn1 N1 N2 3_675 . . . 48.48(14) ?
C1 N1 N2 N3 . . . . -1.10(18) ?
Zn1 N1 N2 N3 . . . . -167.85(11) ?
N1 N2 N3 N4 . . . . 0.75(18) ?
N2 N3 N4 C1 . . . . -0.09(18) ?
N1 Zn1 N5 C4 3_675 . . . 34.93(13) ?
N1 Zn1 N5 C4 . . . . -145.07(13) ?
N5 Zn1 N5 C4 3_675 . . . 85.1(7) ?
O1 Zn1 N5 C4 . . . . 122.11(12) ?
O1 Zn1 N5 C4 3_675 . . . -57.89(12) ?
N1 Zn1 N5 C3 3_675 . . . -150.86(13) ?
N1 Zn1 N5 C3 . . . . 29.14(13) ?
N5 Zn1 N5 C3 3_675 . . . -100.7(7) ?
O1 Zn1 N5 C3 . . . . -63.69(13) ?
O1 Zn1 N5 C3 3_675 . . . 116.31(13) ?
N2 N1 C1 N4 . . . . 1.07(19) ?
Zn1 N1 C1 N4 . . . . 169.09(11) ?
N2 N1 C1 C2 . . . . -176.72(15) ?
Zn1 N1 C1 C2 . . . . -8.7(2) ?
N3 N4 C1 N1 . . . . -0.63(19) ?
N3 N4 C1 C2 . . . . 177.15(15) ?
N1 C1 C2 C3 . . . . 56.5(2) ?
N4 C1 C2 C3 . . . . -121.02(18) ?
C4 N5 C3 C7 . . . . -1.2(2) ?
Zn1 N5 C3 C7 . . . . -175.34(12) ?
C4 N5 C3 C2 . . . . 178.95(15) ?
Zn1 N5 C3 C2 . . . . 4.8(2) ?
C1 C2 C3 N5 . . . . -51.8(2) ?
C1 C2 C3 C7 . . . . 128.33(16) ?
C3 N5 C4 C5 . . . . 0.3(2) ?
Zn1 N5 C4 C5 . . . . 174.98(13) ?
N5 C4 C5 C6 . . . . 0.2(3) ?
C4 C5 C6 C7 . . . . 0.2(3) ?
C5 C6 C7 C3 . . . . -1.0(3) ?
N5 C3 C7 C6 . . . . 1.6(2) ?
C2 C3 C7 C6 . . . . -178.58(16) ?
